data_1564264
loop_
_publ_author_name
'Sharland, Jack C.'
'Wei, Bo'
'Hardee, David J.'
'Hodges, Timothy R.'
'Gong, Wei'
'Voight, Eric A.'
'Davies, Huw M. L.'

_publ_section_title
;
 Asymmetric synthesis of pharmaceutically relevant 1-aryl-2-heteroaryl-
 and 1,2-diheteroarylcyclopropane-1-carboxylates
;
_journal_name_full 'Chemical Science'
_journal_paper_doi 10.1039/D1SC02474D
_journal_year 2021
_chemical_absolute_configuration ad
_chemical_formula_moiety 'C18 H18 Cl N O3'
_chemical_formula_sum 'C18 H18 Cl N O3'
_chemical_formula_weight 331.801
_space_group_crystal_system orthorhombic
_space_group_IT_number 19
_space_group_name_Hall 'P 2ac 2ab'
_space_group_name_H-M_alt 'P 21 21 21'
_symmetry_Int_Tables_number 19
_audit_creation_date 2020-01-03
_audit_creation_method
;
Olex2 1.3-alpha
(compiled Nov 21 2019 18:26:39 for OlexSys, GUI svn.r6003)
;
_audit_update_record
;
2021-04-15 deposited with the CCDC.	2021-06-29 downloaded from the CCDC.
;
_cell_angle_alpha 90
_cell_angle_beta 90
_cell_angle_gamma 90
_cell_formula_units_Z 4
_cell_length_a 8.77283(16)
_cell_length_b 12.4768(2)
_cell_length_c 15.4124(3)
_cell_measurement_reflns_used 28796
_cell_measurement_temperature 102(3)
_cell_measurement_theta_max 38.1440
_cell_measurement_theta_min 2.0930
_cell_volume 1686.99(5)
_computing_cell_refinement 'CrysAlisPro 1.171.40.67a (Rigaku OD, 2019)'
_computing_data_collection 'CrysAlisPro 1.171.40.67a (Rigaku OD, 2019)'
_computing_data_reduction 'CrysAlisPro 1.171.40.67a (Rigaku OD, 2019)'
_computing_molecular_graphics 'Olex2 1.3-alpha (Dolomanov et al., 2009)'
_computing_publication_material 'Olex2 1.3-alpha (Dolomanov et al., 2009)'
_computing_structure_refinement 'olex2.refine 1.3-alpha (Bourhis et al., 2015)'
_diffrn_ambient_environment N~2~
_diffrn_ambient_temperature 102(3)
_diffrn_detector 'Hybrid Pixel Array Detector'
_diffrn_detector_area_resol_mean 10.0000
_diffrn_detector_type HyPix
_diffrn_measured_fraction_theta_full 1.0000
_diffrn_measured_fraction_theta_max 0.9563
_diffrn_measurement_details
;
List of Runs (angles in degrees, time in seconds):

  # Type    Start    End  Width  t~exp~   \w     \q     \k     \f   Frames
#--------------------------------------------------------------------------
  1  \w     33.00  80.00   0.50    7.00    --   25.69-165.00 160.00   94
  2  \w    -42.00 -10.00   0.50    7.00    --  -25.84  56.00 -36.00   64
  3  \w     42.00  93.00   0.50    7.00    --   25.69 178.00 -60.00  102
  4  \w     46.00  72.00   0.50    7.00    --   25.69 178.00-120.00   52
  5  \w    -14.00  59.00   0.50    7.00    --   25.69 -99.00 120.00  146
  6  \w    -99.00 -11.00   0.50    7.00    --  -25.84 -38.00-180.00  176
  7  \w      6.00  36.00   0.50    9.00    --  -25.84  56.00 -36.00   60
  8  \w     44.00  84.00   0.50    9.00    --   25.84  56.00 -36.00   80
  9  \w    -79.00 -19.00   0.50    9.00    --  -25.84 -77.00 150.00  120
 10  \w     43.00  98.00   0.50    9.00    --   25.84 178.00 -30.00  110
 11  \w     74.00  99.00   0.50    9.00    --   25.84  57.00-180.00   50
 12  \w    -40.00  -2.00   0.50    9.00    --   25.84 -38.00-120.00   76
 13  \w    -47.00  -8.00   0.50    9.00    --   25.84 -38.00  60.00   78
;
_diffrn_measurement_device 'four-circle diffractometer'
_diffrn_measurement_device_type 'XtaLAB Synergy, Dualflex, HyPix'
_diffrn_measurement_method '\w scans'
_diffrn_orient_matrix_type 'CrysAlisPro convention (1999,Acta A55,543-557)'
_diffrn_orient_matrix_UB_11 0.0792154000
_diffrn_orient_matrix_UB_12 -0.0108024000
_diffrn_orient_matrix_UB_13 0.0031742000
_diffrn_orient_matrix_UB_21 -0.0147992000
_diffrn_orient_matrix_UB_22 -0.0394847000
_diffrn_orient_matrix_UB_23 0.0320716000
_diffrn_orient_matrix_UB_31 -0.0068000000
_diffrn_orient_matrix_UB_32 -0.0394360000
_diffrn_orient_matrix_UB_33 -0.0328459000
_diffrn_radiation_monochromator mirror
_diffrn_radiation_probe x-ray
_diffrn_radiation_type 'Mo K\a'
_diffrn_radiation_wavelength 0.71073
_diffrn_reflns_av_R_equivalents 0.0281
_diffrn_reflns_av_unetI/netI 0.0201
_diffrn_reflns_Laue_measured_fraction_full 1.0000
_diffrn_reflns_Laue_measured_fraction_max 0.9563
_diffrn_reflns_limit_h_max 15
_diffrn_reflns_limit_h_min -15
_diffrn_reflns_limit_k_max 19
_diffrn_reflns_limit_k_min -21
_diffrn_reflns_limit_l_max 26
_diffrn_reflns_limit_l_min -26
_diffrn_reflns_number 42004
_diffrn_reflns_point_group_measured_fraction_full 1.0000
_diffrn_reflns_point_group_measured_fraction_max 0.9420
_diffrn_reflns_theta_full 25.2417
_diffrn_reflns_theta_max 38.16
_diffrn_reflns_theta_min 2.10
_diffrn_source 'micro-focus sealed X-ray tube'
_diffrn_source_type 'PhotonJet (Mo) X-ray Source'
_exptl_absorpt_coefficient_mu 0.240
_exptl_absorpt_correction_T_max 1.00000
_exptl_absorpt_correction_T_min 0.65669
_exptl_absorpt_correction_type multi-scan
_exptl_absorpt_process_details
;
CrysAlisPro 1.171.40.67a (Rigaku Oxford Diffraction, 2019)
Empirical absorption correction using spherical harmonics,
 implemented in SCALE3 ABSPACK scaling algorithm.
;
_exptl_crystal_colour colourless
_exptl_crystal_colour_primary colourless
_exptl_crystal_density_diffrn 1.306
_exptl_crystal_description block
_exptl_crystal_F_000 696.923
_exptl_crystal_recrystallization_method 'The material was recrystallised from --- by as supplied'
_exptl_crystal_size_max 0.78
_exptl_crystal_size_mid 0.514
_exptl_crystal_size_min 0.303
_refine_diff_density_max 0.3291
_refine_diff_density_min -0.2258
_refine_diff_density_rms 0.0339
_refine_ls_abs_structure_details 'Flack, H. D. (1983). Acta Cryst. A39, 876-881.'
_refine_ls_abs_structure_Flack -0.04(3)
_refine_ls_d_res_high 0.5752
_refine_ls_d_res_low 9.6975
_refine_ls_extinction_expression Fc^*^=kFc[1+0.001xFc^2^\l^3^/sin(2\q)]^-1/4^
_refine_ls_goodness_of_fit_ref 1.0429
_refine_ls_hydrogen_treatment refall
_refine_ls_matrix_type full
_refine_ls_number_constraints 0
_refine_ls_number_parameters 371
_refine_ls_number_reflns 8753
_refine_ls_number_restraints 78
_refine_ls_restrained_S_all 1.0381
_refine_ls_R_factor_all 0.0281
_refine_ls_R_factor_gt 0.0251
_refine_ls_shift/su_max 0.0026
_refine_ls_shift/su_mean 0.0001
_refine_ls_structure_factor_coef Fsqd
_refine_ls_weighting_details 'w=1/[\s^2^(Fo^2^)+(0.0360P)^2^+0.0499P] where P=(Fo^2^+2Fc^2^)/3'
_refine_ls_weighting_scheme calc
_refine_ls_wR_factor_gt 0.0632
_refine_ls_wR_factor_ref 0.0642
_reflns_Friedel_coverage 0.924
_reflns_limit_h_max 15
_reflns_limit_h_min -15
_reflns_limit_k_max 21
_reflns_limit_k_min -21
_reflns_limit_l_max 26
_reflns_limit_l_min -26
_reflns_number_gt 8164
_reflns_number_total 8753
_reflns_threshold_expression I>=2u(I)
_cod_data_source_file d1sc02474d2.cif
_cod_data_source_block JCS-ELN46-0036
_cod_original_sg_symbol_Hall ' P 2ac 2ab'
_cod_database_code 1564264
_chemical_oxdiff_formula 'C72  H72  Cl4  N4  O12  '
_reflns_odcompleteness_completeness 99.98
_reflns_odcompleteness_iscentric 1
_reflns_odcompleteness_theta 36.23
_olex2_refinement_description
;
1. Rigid body (RIGU) restrains
 C17, H17c, H17a, H17b, C15
 with sigma for 1-2 distances of 0.004 and sigma for 1-3 distances of 0.004
 C13, H13
 with sigma for 1-2 distances of 0.004 and sigma for 1-3 distances of 0.004
 C14, H14
 with sigma for 1-2 distances of 0.004 and sigma for 1-3 distances of 0.004
 C16, H16
 with sigma for 1-2 distances of 0.004 and sigma for 1-3 distances of 0.004
 O1, C10, H10c, H10a, H10b
 with sigma for 1-2 distances of 0.004 and sigma for 1-3 distances of 0.004
 C3, H3
 with sigma for 1-2 distances of 0.004 and sigma for 1-3 distances of 0.004
 C4, H4
 with sigma for 1-2 distances of 0.004 and sigma for 1-3 distances of 0.004
 C5, H5
 with sigma for 1-2 distances of 0.004 and sigma for 1-3 distances of 0.004
;
_olex2_diffrn_ambient_temperature_device 'Oxford Cryosystems'
_olex2_exptl_crystal_mounting_method 'The crystal was mounted on a loop with paratone oil'
_olex2_submission_original_sample_id JCS-ELN46-0036
_olex2_submission_special_instructions 'No special instructions were received'
_oxdiff_exptl_absorpt_empirical_details
;
Empirical correction (ABSPACK) includes:
- Absorption correction using spherical harmonics
- Frame scaling
;
_oxdiff_exptl_absorpt_empirical_full_max 1.863
_oxdiff_exptl_absorpt_empirical_full_min 0.544

loop_
_space_group_symop_id
_space_group_symop_operation_xyz
1 x,y,z
2 x+1/2,-y+1/2,-z
3 -x,y+1/2,-z+1/2
4 -x+1/2,-y,z+1/2

loop_
_atom_site_label
_atom_site_type_symbol
_atom_site_fract_x
_atom_site_fract_y
_atom_site_fract_z
_atom_site_U_iso_or_equiv
_atom_site_adp_type
_atom_site_occupancy
_atom_site_refinement_flags_posn
_atom_site_refinement_flags_adp
Cl1 Cl 0.70612(2) 0.276002(13) 0.331986(12) 0.03182(4) Uani 1.000000 . .
O1 O 0.43497(6) 0.49606(4) 0.60327(3) 0.02465(9) Uani 1.000000 . U
O3 O 0.35212(6) 0.34935(4) 0.44899(3) 0.02314(9) Uani 1.000000 . .
O2 O 0.68261(6) 0.48566(4) 0.57243(3) 0.02558(9) Uani 1.000000 . .
N1 N 0.55288(9) 0.33060(5) 0.19490(4) 0.02909(12) Uani 1.000000 . .
C16 C 0.26421(6) 0.63061(5) 0.42197(3) 0.01651(8) Uani 1.000000 . U
C12 C 0.26627(6) 0.43781(5) 0.43410(4) 0.01835(9) Uani 1.000000 . .
C15 C 0.10892(6) 0.63032(5) 0.40093(4) 0.01983(9) Uani 1.000000 . U
C9 C 0.55368(7) 0.50178(4) 0.55006(4) 0.01872(9) Uani 1.000000 . .
C11 C 0.34338(6) 0.53645(4) 0.43871(3) 0.01489(8) Uani 1.000000 . .
C7 C 0.50881(6) 0.53565(4) 0.46027(3) 0.01511(8) Uani 1.000000 . .
C13 C 0.11108(7) 0.43602(5) 0.41471(4) 0.02325(11) Uani 1.000000 . U
C14 C 0.03468(6) 0.53207(6) 0.39875(4) 0.02368(11) Uani 1.000000 . U
C8 C 0.61701(6) 0.61663(4) 0.42056(4) 0.01789(9) Uani 1.000000 . .
C4 C 0.44324(8) 0.50175(5) 0.16680(4) 0.02520(11) Uani 1.000000 . U
C6 C 0.62513(6) 0.50260(4) 0.39049(4) 0.01733(8) Uani 1.000000 . .
C3 C 0.49204(7) 0.53784(5) 0.24739(4) 0.02072(9) Uani 1.000000 . U
C2 C 0.57239(6) 0.46998(5) 0.30304(4) 0.01750(8) Uani 1.000000 . .
C17 C 0.02653(8) 0.73320(6) 0.38058(5) 0.02840(13) Uani 1.000000 . U
C5 C 0.47510(10) 0.39712(6) 0.14341(4) 0.03029(14) Uani 1.000000 . U
C1 C 0.59941(8) 0.36707(5) 0.27044(4) 0.02222(10) Uani 1.000000 . .
C18 C 0.28744(10) 0.24760(5) 0.43120(5) 0.03148(14) Uani 1.000000 . .
C10 C 0.46845(11) 0.47017(8) 0.69172(5) 0.03696(17) Uani 1.000000 . U
H8a H 0.7032(13) 0.6448(8) 0.4596(7) 0.036(2) Uani 1.000000 . .
H13 H 0.0571(12) 0.3642(8) 0.4098(7) 0.042(3) Uani 1.000000 . U
H8b H 0.5687(12) 0.6735(8) 0.3799(7) 0.034(2) Uani 1.000000 . .
H6 H 0.7154(12) 0.4556(9) 0.4162(6) 0.038(3) Uani 1.000000 . .
H3 H 0.4716(12) 0.6160(8) 0.2648(7) 0.040(2) Uani 1.000000 . U
H16 H 0.3233(11) 0.7027(7) 0.4232(7) 0.033(2) Uani 1.000000 . U
H4 H 0.3783(15) 0.5523(8) 0.1253(7) 0.046(3) Uani 1.000000 . U
H18a H 0.3719(15) 0.1903(8) 0.4445(10) 0.058(4) Uani 1.000000 . .
H17a H -0.0313(13) 0.7637(10) 0.4353(7) 0.049(3) Uani 1.000000 . U
H5 H 0.4428(16) 0.3685(10) 0.0821(6) 0.054(4) Uani 1.000000 . U
H17b H 0.1066(14) 0.7930(9) 0.3632(9) 0.052(3) Uani 1.000000 . U
H18b H 0.2492(14) 0.2441(9) 0.3667(8) 0.052(3) Uani 1.000000 . .
H18c H 0.1859(13) 0.2311(9) 0.4718(7) 0.047(3) Uani 1.000000 . .
H14 H -0.0803(11) 0.5263(10) 0.3812(8) 0.047(3) Uani 1.000000 . U
H10a H 0.5475(16) 0.5202(11) 0.7160(7) 0.058(3) Uani 1.000000 . U
H17c H -0.0571(16) 0.7243(12) 0.3330(8) 0.066(3) Uani 1.000000 . U
H10b H 0.3647(15) 0.4719(13) 0.7232(7) 0.061(3) Uani 1.000000 . U
H10c H 0.5258(17) 0.3927(11) 0.6967(8) 0.060(3) Uani 1.000000 . U

loop_
_atom_site_aniso_label
_atom_site_aniso_U_11
_atom_site_aniso_U_22
_atom_site_aniso_U_33
_atom_site_aniso_U_12
_atom_site_aniso_U_13
_atom_site_aniso_U_23
Cl1 0.04208(9) 0.01944(6) 0.03395(8) 0.00900(6) -0.00906(7) -0.00684(6)
O1 0.0263(2) 0.0305(2) 0.01716(16) -0.00499(19) -0.00236(15) 0.00348(17)
O3 0.0268(2) 0.01565(17) 0.0270(2) -0.00497(15) -0.00279(18) 0.00262(16)
O2 0.0260(2) 0.0266(2) 0.0242(2) 0.00540(17) -0.00776(17) 0.00054(17)
N1 0.0442(3) 0.0198(2) 0.0233(2) 0.0047(2) -0.0025(2) -0.0080(2)
C16 0.01726(19) 0.0174(2) 0.01490(19) 0.00068(16) 0.00102(15) -0.00162(16)
C12 0.0199(2) 0.0175(2) 0.0176(2) -0.00560(17) 0.00117(17) 0.00064(17)
C15 0.0173(2) 0.0264(2) 0.0158(2) 0.00340(19) 0.00173(16) -0.00282(19)
C9 0.0232(2) 0.01393(19) 0.0190(2) -0.00061(17) -0.00378(17) -0.00021(17)
C11 0.01557(17) 0.01515(18) 0.01396(18) -0.00194(15) 0.00081(14) -0.00009(16)
C7 0.01629(18) 0.01258(18) 0.01644(18) -0.00116(15) -0.00057(15) -0.00043(15)
C13 0.0200(2) 0.0276(3) 0.0221(2) -0.0091(2) 0.00204(19) 0.0001(2)
C14 0.01534(19) 0.0344(3) 0.0213(2) -0.0029(2) 0.00198(17) -0.0028(2)
C8 0.0177(2) 0.01459(19) 0.0214(2) -0.00331(16) 0.00070(17) -0.00165(17)
C4 0.0337(3) 0.0232(2) 0.0187(2) 0.0008(2) -0.0011(2) -0.0017(2)
C6 0.01525(18) 0.01551(19) 0.0212(2) -0.00087(16) 0.00046(16) -0.00274(17)
C3 0.0241(2) 0.0186(2) 0.0194(2) 0.00057(19) 0.00084(18) -0.00180(18)
C2 0.01719(19) 0.01621(19) 0.0191(2) -0.00062(17) 0.00271(16) -0.00270(17)
C17 0.0247(3) 0.0328(3) 0.0277(3) 0.0116(2) -0.0027(2) -0.0058(3)
C5 0.0448(4) 0.0258(3) 0.0203(2) 0.0015(3) -0.0028(2) -0.0063(2)
C1 0.0267(3) 0.0182(2) 0.0217(2) 0.0019(2) 0.0011(2) -0.00432(19)
C18 0.0422(4) 0.0173(2) 0.0349(3) -0.0094(3) 0.0003(3) 0.0004(2)
C10 0.0442(4) 0.0480(4) 0.0187(2) -0.0104(4) -0.0059(3) 0.0096(3)
H8a 0.039(6) 0.030(5) 0.040(6) -0.011(5) 0.003(5) -0.006(5)
H13 0.041(6) 0.038(4) 0.048(7) -0.025(3) 0.002(5) 0.002(3)
H8b 0.039(6) 0.028(5) 0.037(6) -0.011(4) -0.016(5) 0.007(5)
H6 0.033(5) 0.053(6) 0.029(5) 0.007(5) -0.011(5) -0.016(5)
H3 0.036(6) 0.029(3) 0.053(6) 0.000(2) 0.018(5) -0.012(2)
H16 0.034(5) 0.024(3) 0.040(6) -0.008(2) 0.001(4) -0.000(3)
H4 0.081(8) 0.030(5) 0.028(5) 0.017(4) -0.021(4) -0.011(3)
H18a 0.058(8) 0.017(5) 0.099(11) 0.009(5) -0.007(8) 0.000(6)
H17a 0.050(5) 0.053(6) 0.045(4) 0.014(3) 0.005(2) -0.010(2)
H5 0.091(10) 0.048(7) 0.024(4) -0.001(7) -0.017(3) -0.011(3)
H17b 0.044(4) 0.037(4) 0.075(7) 0.017(2) 0.009(3) 0.009(3)
H18b 0.079(9) 0.033(6) 0.043(6) -0.001(6) -0.008(6) -0.012(5)
H18c 0.050(7) 0.045(7) 0.046(7) -0.020(6) 0.011(6) -0.014(6)
H14 0.021(3) 0.061(7) 0.059(7) -0.007(3) -0.010(2) 0.012(7)
H10a 0.065(5) 0.069(5) 0.039(5) -0.021(3) -0.015(3) 0.009(3)
H17c 0.065(5) 0.072(7) 0.059(5) 0.019(3) -0.026(3) -0.009(3)
H10b 0.055(4) 0.103(8) 0.024(4) -0.012(2) -0.003(2) 0.009(3)
H10c 0.074(7) 0.063(4) 0.042(6) 0.000(2) -0.010(4) 0.010(2)

loop_
_atom_type_symbol
_atom_type_scat_dispersion_real
_atom_type_scat_dispersion_imag
_atom_type_scat_Cromer_Mann_a1
_atom_type_scat_Cromer_Mann_a2
_atom_type_scat_Cromer_Mann_a3
_atom_type_scat_Cromer_Mann_a4
_atom_type_scat_Cromer_Mann_b1
_atom_type_scat_Cromer_Mann_b2
_atom_type_scat_Cromer_Mann_b3
_atom_type_scat_Cromer_Mann_b4
_atom_type_scat_Cromer_Mann_c
_atom_type_scat_source
_atom_type_scat_dispersion_source
H 0.00000 0.00000 0.49300 0.32291 0.14019 0.04081 10.51090 26.12570 3.14236 57.79970 0.0030380000826 'International Tables Volume C Table 6.1.1.4 (pp. 500-502)' 'Henke, Gullikson and Davis, At. Data and Nucl. Data Tables, 1993, 54, 2'
C 0.00347 0.00161 2.31000 1.02000 1.58860 0.86500 20.84390 10.20750 0.56870 51.65120 0.215599998832 'International Tables Volume C Table 6.1.1.4 (pp. 500-502)' 'Henke, Gullikson and Davis, At. Data and Nucl. Data Tables, 1993, 54, 2'
Cl 0.14873 0.16029 11.46040 7.19640 6.25560 1.64550 0.01040 1.16620 18.51940 47.77840 -9.55739974976 'International Tables Volume C Table 6.1.1.4 (pp. 500-502)' 'Henke, Gullikson and Davis, At. Data and Nucl. Data Tables, 1993, 54, 2'
O 0.01158 0.00611 3.04850 2.28680 1.54630 0.86700 13.27710 5.70110 0.32390 32.90890 0.250800013542 'International Tables Volume C Table 6.1.1.4 (pp. 500-502)' 'Henke, Gullikson and Davis, At. Data and Nucl. Data Tables, 1993, 54, 2'
N 0.00653 0.00323 12.21260 3.13220 2.01250 1.16630 0.00570 9.89330 28.99750 0.58260 -11.5290002823 'International Tables Volume C Table 6.1.1.4 (pp. 500-502)' 'Henke, Gullikson and Davis, At. Data and Nucl. Data Tables, 1993, 54, 2'

loop_
_exptl_crystal_face_index_h
_exptl_crystal_face_index_k
_exptl_crystal_face_index_l
_exptl_crystal_face_perp_dist
-7 14 2 0.3340
3 1 -21 0.2162
7 3 -18 0.2035
-8 -12 7 0.1747
10 7 -8 0.1506
12 2 -5 0.2113
-11 6 5 0.3101
-7 -3 -17 0.2666
-1 -17 -2 0.2784
0 2 -22 0.2537
1 18 0 0.2559
0 -7 20 0.2405
7 14 -4 0.1899
-10 -10 2 0.1508
10 7 -7 0.1478
-12 2 1 0.2970
-5 7 18 0.3470
7 13 7 0.1977
-5 -9 -16 0.2387
3 6 20 0.2473
-6 -4 19 0.2240
-7 -14 4 0.1482
9 12 3 0.1612
-10 -9 4 0.1452
-8 -13 -3 0.1578
11 7 5 0.1443
9 -9 -10 0.2761
-10 9 -9 0.3675

loop_
_geom_angle_atom_site_label_1
_geom_angle_atom_site_label_2
_geom_angle_atom_site_label_3
_geom_angle
_geom_angle_site_symmetry_1
_geom_angle_site_symmetry_3
_geom_angle_publ_flag
C10 O1 C9 116.07(6) . . ?
C18 O3 C12 118.30(5) . . ?
C1 N1 C5 118.00(6) . . ?
C11 C16 C15 121.82(5) . . ?
H16 C16 C15 119.5(6) . . ?
H16 C16 C11 118.6(6) . . ?
C11 C12 O3 115.89(5) . . ?
C13 C12 O3 124.46(5) . . ?
C13 C12 C11 119.65(5) . . ?
C14 C15 C16 117.66(6) . . ?
C17 C15 C16 120.85(6) . . ?
C17 C15 C14 121.49(5) . . ?
O2 C9 O1 123.59(5) . . ?
C7 C9 O1 112.29(5) . . ?
C7 C9 O2 124.06(5) . . ?
C12 C11 C16 119.36(5) . . ?
C7 C11 C16 122.31(5) . . ?
C7 C11 C12 118.32(5) . . ?
C11 C7 C9 117.63(4) . . ?
C8 C7 C9 113.34(4) . . ?
C8 C7 C11 121.06(5) . . ?
C6 C7 C9 113.29(4) . . ?
C6 C7 C11 119.48(4) . . ?
C6 C7 C8 58.74(3) . . ?
C14 C13 C12 119.56(6) . . ?
H13 C13 C12 119.0(7) . . ?
H13 C13 C14 121.3(7) . . ?
C13 C14 C15 121.93(5) . . ?
H14 C14 C15 121.3(7) . . ?
H14 C14 C13 116.7(7) . . ?
C6 C8 C7 61.42(4) . . ?
H8a C8 C7 116.9(6) . . ?
H8a C8 C6 118.1(6) . . ?
H8b C8 C7 116.4(5) . . ?
H8b C8 C6 118.8(6) . . ?
H8b C8 H8a 114.8(8) . . ?
C5 C4 C3 118.49(6) . . ?
H4 C4 C3 120.7(5) . . ?
H4 C4 C5 120.7(5) . . ?
C8 C6 C7 59.85(3) . . ?
C2 C6 C7 120.15(4) . . ?
C2 C6 C8 121.83(5) . . ?
H6 C6 C7 112.4(5) . . ?
H6 C6 C8 116.4(6) . . ?
H6 C6 C2 114.9(5) . . ?
C2 C3 C4 120.56(6) . . ?
H3 C3 C4 119.2(7) . . ?
H3 C3 C2 120.2(7) . . ?
C3 C2 C6 123.35(5) . . ?
C1 C2 C6 121.73(5) . . ?
C1 C2 C3 114.92(5) . . ?
H17a C17 C15 111.8(7) . . ?
H17b C17 C15 109.6(6) . . ?
H17b C17 H17a 105.5(10) . . ?
H17c C17 C15 113.2(8) . . ?
H17c C17 H17a 105.1(10) . . ?
H17c C17 H17b 111.4(11) . . ?
C4 C5 N1 122.34(6) . . ?
H5 C5 N1 117.5(7) . . ?
H5 C5 C4 120.1(7) . . ?
N1 C1 Cl1 114.89(5) . . ?
C2 C1 Cl1 119.44(5) . . ?
C2 C1 N1 125.66(6) . . ?
H18a C18 O3 106.8(7) . . ?
H18b C18 O3 110.4(6) . . ?
H18b C18 H18a 112.5(10) . . ?
H18c C18 O3 112.3(5) . . ?
H18c C18 H18a 109.3(10) . . ?
H18c C18 H18b 105.6(9) . . ?
H10a C10 O1 110.9(7) . . ?
H10b C10 O1 105.2(7) . . ?
H10b C10 H10a 114.8(11) . . ?
H10c C10 O1 111.2(7) . . ?
H10c C10 H10a 101.9(10) . . ?
H10c C10 H10b 113.1(11) . . ?

loop_
_geom_bond_atom_site_label_1
_geom_bond_atom_site_label_2
_geom_bond_distance
_geom_bond_site_symmetry_2
_geom_bond_publ_flag
Cl1 C1 1.7514(7) . ?
O1 C9 1.3275(8) . ?
O1 C10 1.4315(8) . ?
O3 C12 1.3556(7) . ?
O3 C18 1.4173(8) . ?
O2 C9 1.1994(7) . ?
N1 C5 1.3358(10) . ?
N1 C1 1.3150(8) . ?
C16 C15 1.4004(8) . ?
C16 C11 1.3890(8) . ?
C16 H16 1.039(9) . ?
C12 C11 1.4062(7) . ?
C12 C13 1.3941(8) . ?
C15 C14 1.3885(9) . ?
C15 C17 1.5061(9) . ?
C9 C7 1.4995(8) . ?
C11 C7 1.4889(7) . ?
C7 C8 1.5154(7) . ?
C7 C6 1.5389(7) . ?
C13 C14 1.3949(10) . ?
C13 H13 1.016(9) . ?
C14 H14 1.047(9) . ?
C8 C6 1.4980(7) . ?
C8 H8a 1.028(10) . ?
C8 H8b 1.037(9) . ?
C4 C3 1.3887(9) . ?
C4 C5 1.3828(10) . ?
C4 H4 1.064(10) . ?
C6 C2 1.4819(8) . ?
C6 H6 1.062(10) . ?
C3 C2 1.3963(8) . ?
C3 H3 1.027(9) . ?
C2 C1 1.3990(8) . ?
C17 H17a 1.055(10) . ?
C17 H17b 1.060(13) . ?
C17 H17c 1.043(12) . ?
C5 H5 1.050(9) . ?
C18 H18a 1.050(11) . ?
C18 H18b 1.050(11) . ?
C18 H18c 1.107(11) . ?
C10 H10a 1.005(12) . ?
C10 H10b 1.031(12) . ?
C10 H10c 1.093(13) . ?

loop_
_geom_torsion_atom_site_label_1
_geom_torsion_atom_site_label_2
_geom_torsion_atom_site_label_3
_geom_torsion_atom_site_label_4
_geom_torsion
_geom_torsion_site_symmetry_1
_geom_torsion_site_symmetry_2
_geom_torsion_site_symmetry_3
_geom_torsion_site_symmetry_4
_geom_torsion_publ_flag
Cl1 C1 N1 C5 -177.85(6) . . . . ?
Cl1 C1 C2 C6 -3.12(6) . . . . ?
Cl1 C1 C2 C3 177.29(5) . . . . ?
O1 C9 C7 C11 -11.83(6) . . . . ?
O1 C9 C7 C8 137.51(5) . . . . ?
O1 C9 C7 C6 -157.94(5) . . . . ?
O3 C12 C11 C16 178.30(5) . . . . ?
O3 C12 C11 C7 -0.79(6) . . . . ?
O3 C12 C13 C14 -178.65(6) . . . . ?
O2 C9 C7 C11 170.90(6) . . . . ?
O2 C9 C7 C8 -39.76(7) . . . . ?
O2 C9 C7 C6 24.79(7) . . . . ?
N1 C5 C4 C3 -1.07(10) . . . . ?
N1 C1 C2 C6 177.86(6) . . . . ?
N1 C1 C2 C3 -1.72(8) . . . . ?
C16 C15 C14 C13 -1.52(6) . . . . ?
C16 C11 C12 C13 -1.41(6) . . . . ?
C16 C11 C7 C9 113.06(5) . . . . ?
C16 C11 C7 C8 -33.80(6) . . . . ?
C16 C11 C7 C6 -102.98(5) . . . . ?
C12 C11 C7 C9 -67.88(5) . . . . ?
C12 C11 C7 C8 145.26(5) . . . . ?
C12 C11 C7 C6 76.08(5) . . . . ?
C12 C13 C14 C15 0.47(7) . . . . ?
C9 C7 C8 C6 103.99(6) . . . . ?
C9 C7 C6 C8 -104.08(6) . . . . ?
C9 C7 C6 C2 144.33(4) . . . . ?
C11 C7 C8 C6 -107.84(7) . . . . ?
C11 C7 C6 C8 110.50(7) . . . . ?
C11 C7 C6 C2 -1.10(6) . . . . ?
C7 C8 C6 C2 108.85(4) . . . . ?
C7 C6 C2 C3 61.56(6) . . . . ?
C7 C6 C2 C1 -117.99(5) . . . . ?
C8 C6 C2 C3 -9.59(6) . . . . ?
C8 C6 C2 C1 170.86(5) . . . . ?
C4 C3 C2 C6 -178.77(5) . . . . ?
C4 C3 C2 C1 0.81(7) . . . . ?

loop_
_exptl_oxdiff_crystal_face_indexfrac_h
_exptl_oxdiff_crystal_face_indexfrac_k
_exptl_oxdiff_crystal_face_indexfrac_l
_exptl_oxdiff_crystal_face_x
_exptl_oxdiff_crystal_face_y
_exptl_oxdiff_crystal_face_z
-7.0712 14.2986 2.3930 -0.7070 -0.3832 -0.5944
2.7887 1.0005 -21.1333 0.1430 -0.7586 0.6357
6.5803 2.9435 -18.0306 0.4322 -0.7919 0.4314
-7.7413 -12.3050 7.4809 -0.4566 0.8403 0.2922
10.3962 6.6933 -8.3671 0.7247 -0.6865 -0.0598
11.9197 2.3481 -5.0035 0.9030 -0.4296 -0.0093
-11.3378 5.5146 5.3649 -0.9407 0.1221 -0.3166
-7.3253 -2.9101 -17.1431 -0.6033 -0.3265 0.7277
-1.2575 -17.4350 -1.9464 0.0825 0.6446 0.7600
-0.1340 2.1869 -21.5560 -0.1027 -0.7757 0.6227
1.2309 17.5030 -0.4018 -0.0928 -0.7222 -0.6854
-0.2436 -7.2011 19.8049 0.1214 0.9231 -0.3649
7.4490 13.5901 -4.3680 0.4294 -0.7869 -0.4431
-9.8832 -10.4361 2.1407 -0.6634 0.6270 0.4085
10.4056 7.3907 -7.3788 0.7210 -0.6825 -0.1199
-12.2922 1.8304 0.6199 -0.9915 0.1295 -0.0090
-4.8341 6.8799 18.1216 -0.3997 0.3811 -0.8337
7.0108 13.3647 6.9751 0.4331 -0.4077 -0.8038
-5.1828 -9.3291 -16.0430 -0.3607 -0.0695 0.9301
2.7184 6.1932 19.7879 0.2112 0.3499 -0.9127
-5.6679 -3.8298 18.7182 -0.3482 0.8354 -0.4252
-7.3471 -13.8170 3.7789 -0.4208 0.7755 0.4707
8.6638 12.3850 2.6186 0.5608 -0.5333 -0.6333
-10.1907 -9.3466 4.2767 -0.6927 0.6570 0.2974
-8.3708 -12.6499 -3.4933 -0.5375 0.5113 0.6705
10.9249 7.1919 5.0098 0.8036 -0.2850 -0.5225
9.2897 -8.6518 -9.5748 0.7990 -0.1029 0.5925
-9.5584 8.6750 -8.6366 -0.8783 -0.4781 0.0066

loop_
_restr_rigu_atom_site_label_1
_restr_rigu_atom_site_label_2
_restr_rigu_target_weight_param
_restr_rigu_u13_diff
_restr_rigu_u23_diff
_restr_rigu_u33_diff
O1 C10 0.004000 -0.000725 -0.001643 0.000470
O1 H10a 0.004000 0.001412 0.001002 -0.014378
O1 H10b 0.004000 0.002189 0.006381 -0.009110
O1 H10c 0.004000 -0.004552 0.000719 -0.018975
C16 H16 0.004000 0.000146 0.001695 -0.001052
C15 C17 0.004000 -0.005590 0.000577 -0.000363
C15 H17a 0.004000 0.004262 -0.002120 -0.015363
C15 H17b 0.004000 -0.011019 0.000003 -0.007991
C15 H17c 0.004000 0.005577 0.005854 -0.019981
C13 H13 0.004000 -0.004796 0.003890 0.000678
C14 H14 0.004000 -0.000896 -0.001303 -0.002370
C4 H4 0.004000 0.001349 -0.001647 -0.002367
C3 H3 0.004000 -0.000906 -0.006025 -0.005534
C17 H17a 0.004000 -0.000585 0.000890 -0.009673
C17 H17b 0.004000 -0.008027 0.008920 -0.009471
C17 H17c 0.004000 -0.001561 -0.007486 -0.013994
C5 H5 0.004000 -0.003074 -0.001983 0.001344
C10 H10a 0.004000 0.000960 -0.002166 -0.006749
C10 H10b 0.004000 0.003298 0.002286 -0.007247
C10 H10c 0.004000 0.000053 0.001471 -0.009620
H17a H17b 0.004000 -0.005567 -0.019684 -0.001385
H17a H17c 0.004000 -0.022774 0.015727 -0.007998
H17b H17c 0.004000 -0.004411 -0.044967 -0.003331
H10a H10b 0.004000 -0.021335 0.012731 0.000782
H10a H10c 0.004000 0.022594 -0.001140 -0.000471
H10b H10c 0.004000 0.029232 0.017871 0.006946
